data_7034328
loop_
_publ_author_name
'Buchalski, Piotr'
'Pacholski, Roman'
'Chodkiewicz, Krzysztof'
'Buchowicz, W\/lodzimierz'
'Suwi\'nska, Kinga'
'Shkurenko, Aleksander'

_publ_section_title
;
 Novel imidazolium and imidazolinium salts containing the
 9-nickelafluorenyl anion - synthesis, structures and reactivity.
;
_journal_issue 16
_journal_name_full 'Dalton transactions (Cambridge, England : 2003)'
_journal_page_first 7169
_journal_page_last 7176
_journal_paper_doi 10.1039/c4dt03786c
_journal_volume 44
_journal_year 2015
_chemical_formula_sum 'C44 H52 N2 Ni O'
_chemical_formula_weight 683.59
_chemical_name_systematic
; 
 ? 
;
_space_group_IT_number 14
_symmetry_cell_setting monoclinic
_symmetry_space_group_name_Hall '-P 2ybc'
_symmetry_space_group_name_H-M 'P 1 21/c 1'
_atom_sites_solution_hydrogens geom
_atom_sites_solution_primary direct
_atom_sites_solution_secondary difmap
_audit_creation_method SHELXL-97
_audit_update_record
;
2014-12-10 deposited with the CCDC.
2015-03-06 downloaded from the CCDC.
;
_cell_angle_alpha 90.00
_cell_angle_beta 114.528(3)
_cell_angle_gamma 90.00
_cell_formula_units_Z 4
_cell_length_a 17.1430(5)
_cell_length_b 13.1907(2)
_cell_length_c 17.5420(4)
_cell_measurement_reflns_used 14243
_cell_measurement_temperature 100.0(1)
_cell_measurement_theta_max 31.2676
_cell_measurement_theta_min 2.9776
_cell_volume 3608.78(17)
_computing_structure_refinement 'SHELXL-97 (Sheldrick, 1997)'
_computing_structure_solution 'SHELXS-97 (Sheldrick, 1990)'
_diffrn_ambient_temperature 100(2)
_diffrn_detector_area_resol_mean 16.2974
_diffrn_measured_fraction_theta_full 0.919
_diffrn_measured_fraction_theta_max 0.919
_diffrn_measurement_device_type 'SuperNova, Dual, Cu at zero, Eos'
_diffrn_measurement_method '\w scans'
_diffrn_radiation_monochromator mirror
_diffrn_radiation_source 'SuperNova (Mo) X-ray Source'
_diffrn_radiation_type MoK\a
_diffrn_radiation_wavelength 0.71073
_diffrn_reflns_av_R_equivalents 0.0359
_diffrn_reflns_av_sigmaI/netI 0.0849
_diffrn_reflns_limit_h_max 24
_diffrn_reflns_limit_h_min -23
_diffrn_reflns_limit_k_max 18
_diffrn_reflns_limit_k_min -19
_diffrn_reflns_limit_l_max 21
_diffrn_reflns_limit_l_min -25
_diffrn_reflns_number 41020
_diffrn_reflns_theta_full 31.34
_diffrn_reflns_theta_max 31.34
_diffrn_reflns_theta_min 2.98
_exptl_absorpt_coefficient_mu 0.574
_exptl_absorpt_correction_T_max 1.00000
_exptl_absorpt_correction_T_min 0.86588
_exptl_absorpt_correction_type multi-scan
_exptl_absorpt_process_details
;
CrysAlisPro, Agilent Technologies,
Version 1.171.35.21b (release 03-02-2012 CrysAlis171 .NET)
(compiled Feb  3 2012,10:37:01)
Empirical absorption correction using spherical harmonics,
 implemented in SCALE3 ABSPACK scaling algorithm.
;
_exptl_crystal_colour red
_exptl_crystal_density_diffrn 1.258
_exptl_crystal_density_method 'not measured'
_exptl_crystal_description needle
_exptl_crystal_F_000 1464
_exptl_crystal_size_max 0.519
_exptl_crystal_size_mid 0.182
_exptl_crystal_size_min 0.076
_refine_diff_density_max 0.460
_refine_diff_density_min -0.415
_refine_diff_density_rms 0.057
_refine_ls_extinction_method none
_refine_ls_goodness_of_fit_ref 1.041
_refine_ls_hydrogen_treatment constr
_refine_ls_matrix_type full
_refine_ls_number_parameters 437
_refine_ls_number_reflns 10889
_refine_ls_number_restraints 0
_refine_ls_restrained_S_all 1.041
_refine_ls_R_factor_all 0.0497
_refine_ls_R_factor_gt 0.0371
_refine_ls_shift/su_max 0.001
_refine_ls_shift/su_mean 0.000
_refine_ls_structure_factor_coef Fsqd
_refine_ls_weighting_details 'calc w=1/[\s^2^(Fo^2^)+(0.0352P)^2^+1.6894P] where P=(Fo^2^+2Fc^2^)/3'
_refine_ls_weighting_scheme calc
_refine_ls_wR_factor_gt 0.0831
_refine_ls_wR_factor_ref 0.0890
_reflns_number_gt 9044
_reflns_number_total 10889
_reflns_threshold_expression >2\s(I)
_cod_data_source_file c4dt03786c2.cif
_cod_data_source_block 2
_cod_depositor_comments 'Adding full bibliography for 7034327--7034332.cif.'
_cod_original_cell_volume 3608.8(1)
_cod_database_code 7034328

loop_
_symmetry_equiv_pos_as_xyz
'x, y, z'
'-x, y+1/2, -z+1/2'
'-x, -y, -z'
'x, -y-1/2, z-1/2'

loop_
_atom_site_label
_atom_site_type_symbol
_atom_site_fract_x
_atom_site_fract_y
_atom_site_fract_z
_atom_site_U_iso_or_equiv
_atom_site_adp_type
_atom_site_occupancy
_atom_site_symmetry_multiplicity
_atom_site_calc_flag
_atom_site_refinement_flags
C1 C 0.70304(8) 0.82567(9) 0.21459(8) 0.0119(2) Uani 1 1 d .
H1 H 0.7020 0.8153 0.2666 0.014 Uiso 1 1 calc R
C2 C 0.70619(9) 0.79164(10) 0.08750(8) 0.0164(2) Uani 1 1 d .
H2A H 0.6607 0.7728 0.0341 0.020 Uiso 1 1 calc R
H2B H 0.7604 0.7666 0.0901 0.020 Uiso 1 1 calc R
C3 C 0.70879(9) 0.90679(9) 0.10120(8) 0.0150(2) Uani 1 1 d .
H3A H 0.7570 0.9374 0.0946 0.018 Uiso 1 1 calc R
H3B H 0.6562 0.9388 0.0628 0.018 Uiso 1 1 calc R
C4 C 0.73091(8) 1.00822(9) 0.23458(8) 0.0122(2) Uani 1 1 d .
C5 C 0.66007(8) 1.07137(9) 0.21759(8) 0.0149(2) Uani 1 1 d .
C6 C 0.67415(9) 1.16222(10) 0.26249(9) 0.0182(3) Uani 1 1 d .
H6 H 0.6283 1.2056 0.2531 0.022 Uiso 1 1 calc R
C7 C 0.75509(9) 1.18856(10) 0.32062(9) 0.0198(3) Uani 1 1 d .
H7 H 0.7634 1.2500 0.3489 0.024 Uiso 1 1 calc R
C8 C 0.82405(9) 1.12376(10) 0.33695(8) 0.0179(3) Uani 1 1 d .
H8 H 0.8781 1.1420 0.3766 0.021 Uiso 1 1 calc R
C9 C 0.81331(8) 1.03159(9) 0.29457(8) 0.0137(2) Uani 1 1 d .
C10 C 0.57079(8) 1.04505(10) 0.15529(9) 0.0201(3) Uani 1 1 d .
H10A H 0.5316 1.0518 0.1821 0.024 Uiso 1 1 calc R
H10B H 0.5697 0.9748 0.1384 0.024 Uiso 1 1 calc R
C11 C 0.53989(10) 1.11243(12) 0.07737(10) 0.0291(3) Uani 1 1 d .
H11A H 0.5439 1.1823 0.0939 0.044 Uiso 1 1 calc R
H11B H 0.4814 1.0963 0.0418 0.044 Uiso 1 1 calc R
H11C H 0.5750 1.1010 0.0475 0.044 Uiso 1 1 calc R
C12 C 0.88826(8) 0.96049(10) 0.31557(9) 0.0179(3) Uani 1 1 d .
H12A H 0.8699 0.8925 0.3215 0.022 Uiso 1 1 calc R
H12B H 0.9328 0.9801 0.3693 0.022 Uiso 1 1 calc R
C13 C 0.92624(10) 0.95816(15) 0.25138(10) 0.0328(4) Uani 1 1 d .
H13A H 0.8851 0.9303 0.1998 0.049 Uiso 1 1 calc R
H13B H 0.9769 0.9169 0.2719 0.049 Uiso 1 1 calc R
H13C H 0.9407 1.0258 0.2418 0.049 Uiso 1 1 calc R
C14 C 0.68112(9) 0.64687(9) 0.17407(8) 0.0151(2) Uani 1 1 d .
C15 C 0.75343(9) 0.59574(10) 0.23129(8) 0.0185(3) Uani 1 1 d .
C16 C 0.74264(11) 0.49329(11) 0.24499(10) 0.0262(3) Uani 1 1 d .
H16 H 0.7889 0.4565 0.2826 0.031 Uiso 1 1 calc R
C17 C 0.66450(12) 0.44593(11) 0.20357(10) 0.0297(4) Uani 1 1 d .
H17 H 0.6587 0.3780 0.2143 0.036 Uiso 1 1 calc R
C18 C 0.59477(11) 0.49793(11) 0.14628(10) 0.0257(3) Uani 1 1 d .
H18 H 0.5429 0.4643 0.1184 0.031 Uiso 1 1 calc R
C19 C 0.60141(9) 0.60054(10) 0.12987(9) 0.0189(3) Uani 1 1 d .
C20 C 0.83783(9) 0.65035(11) 0.27712(9) 0.0217(3) Uani 1 1 d .
H20A H 0.8325 0.6940 0.3192 0.026 Uiso 1 1 calc R
H20B H 0.8480 0.6936 0.2374 0.026 Uiso 1 1 calc R
C21 C 0.91606(11) 0.58271(14) 0.31992(11) 0.0323(4) Uani 1 1 d .
H21A H 0.9108 0.5464 0.3650 0.048 Uiso 1 1 calc R
H21B H 0.9669 0.6238 0.3418 0.048 Uiso 1 1 calc R
H21C H 0.9198 0.5354 0.2800 0.048 Uiso 1 1 calc R
C22 C 0.52419(9) 0.65734(11) 0.06937(9) 0.0233(3) Uani 1 1 d .
H22A H 0.4851 0.6095 0.0300 0.028 Uiso 1 1 calc R
H22B H 0.5426 0.7047 0.0378 0.028 Uiso 1 1 calc R
C23 C 0.47628(10) 0.71568(13) 0.11192(10) 0.0300(3) Uani 1 1 d .
H23A H 0.4573 0.6693 0.1429 0.045 Uiso 1 1 calc R
H23B H 0.4276 0.7493 0.0702 0.045 Uiso 1 1 calc R
H23C H 0.5139 0.7651 0.1495 0.045 Uiso 1 1 calc R
C24 C 0.24556(8) 0.28767(9) 0.06812(8) 0.0132(2) Uani 1 1 d .
C25 C 0.27414(9) 0.38892(10) 0.08196(8) 0.0165(2) Uani 1 1 d .
H25 H 0.2347 0.4408 0.0581 0.020 Uiso 1 1 calc R
C26 C 0.35970(9) 0.41397(10) 0.13032(9) 0.0188(3) Uani 1 1 d .
H26 H 0.3767 0.4816 0.1368 0.023 Uiso 1 1 calc R
C27 C 0.41992(9) 0.33800(10) 0.16893(9) 0.0187(3) Uani 1 1 d .
H27 H 0.4765 0.3547 0.2028 0.022 Uiso 1 1 calc R
C28 C 0.39427(8) 0.23665(10) 0.15625(8) 0.0159(2) Uani 1 1 d .
H28 H 0.4341 0.1857 0.1817 0.019 Uiso 1 1 calc R
C29 C 0.30951(8) 0.21132(9) 0.10575(8) 0.0131(2) Uani 1 1 d .
C30 C 0.27511(8) 0.10885(9) 0.08097(8) 0.0129(2) Uani 1 1 d .
C31 C 0.32214(9) 0.01866(10) 0.10132(8) 0.0158(2) Uani 1 1 d .
H31 H 0.3805 0.0201 0.1357 0.019 Uiso 1 1 calc R
C32 C 0.28180(9) -0.07323(10) 0.07022(9) 0.0186(3) Uani 1 1 d .
H32 H 0.3132 -0.1332 0.0835 0.022 Uiso 1 1 calc R
C33 C 0.19415(9) -0.07529(10) 0.01911(9) 0.0193(3) Uani 1 1 d .
H33 H 0.1669 -0.1368 -0.0013 0.023 Uiso 1 1 calc R
C34 C 0.14718(9) 0.01482(10) -0.00141(8) 0.0172(2) Uani 1 1 d .
H34 H 0.0887 0.0122 -0.0354 0.021 Uiso 1 1 calc R
C35 C 0.18598(8) 0.10955(9) 0.02799(8) 0.0137(2) Uani 1 1 d .
C36 C 0.02288(10) 0.23441(12) -0.11394(9) 0.0265(3) Uani 1 1 d .
H36 H 0.0168 0.1932 -0.1591 0.032 Uiso 1 1 calc R
C37 C 0.05579(10) 0.33335(12) -0.10003(9) 0.0244(3) Uani 1 1 d .
H37 H 0.0749 0.3696 -0.1344 0.029 Uiso 1 1 calc R
C38 C 0.05467(9) 0.36819(10) -0.02361(9) 0.0183(3) Uani 1 1 d .
H38 H 0.0754 0.4304 0.0017 0.022 Uiso 1 1 calc R
C39 C 0.01683(8) 0.29261(10) 0.00755(9) 0.0184(3) Uani 1 1 d .
H39 H 0.0050 0.2976 0.0546 0.022 Uiso 1 1 calc R
C40 C 0.00040(9) 0.20805(11) -0.04663(10) 0.0228(3) Uani 1 1 d .
H40 H -0.0214 0.1459 -0.0396 0.027 Uiso 1 1 calc R
C41 C 0.84303(13) 0.25962(15) 0.16324(12) 0.0387(4) Uani 1 1 d .
H41A H 0.8522 0.2977 0.2135 0.046 Uiso 1 1 calc R
H41B H 0.8583 0.1894 0.1785 0.046 Uiso 1 1 calc R
C42 C 0.75050(12) 0.26785(13) 0.10029(12) 0.0336(4) Uani 1 1 d .
H42A H 0.7130 0.2814 0.1280 0.040 Uiso 1 1 calc R
H42B H 0.7318 0.2061 0.0677 0.040 Uiso 1 1 calc R
C43 C 0.75123(11) 0.35804(15) 0.04421(11) 0.0360(4) Uani 1 1 d .
H43A H 0.7294 0.3380 -0.0142 0.043 Uiso 1 1 calc R
H43B H 0.7172 0.4141 0.0496 0.043 Uiso 1 1 calc R
C44 C 0.84537(11) 0.38617(13) 0.07797(12) 0.0329(4) Uani 1 1 d .
H44A H 0.8610 0.4029 0.0323 0.039 Uiso 1 1 calc R
H44B H 0.8571 0.4444 0.1148 0.039 Uiso 1 1 calc R
N1 N 0.71855(7) 0.91415(8) 0.18925(6) 0.01224(19) Uani 1 1 d .
N2 N 0.68912(7) 0.75310(8) 0.15878(7) 0.0132(2) Uani 1 1 d .
Ni1 Ni 0.134287(10) 0.238256(12) 0.003404(10) 0.01324(5) Uani 1 1 d .
O1 O 0.89302(8) 0.30064(9) 0.12290(8) 0.0336(3) Uani 1 1 d .

loop_
_atom_site_aniso_label
_atom_site_aniso_U_11
_atom_site_aniso_U_22
_atom_site_aniso_U_33
_atom_site_aniso_U_23
_atom_site_aniso_U_13
_atom_site_aniso_U_12
C1 0.0108(5) 0.0129(5) 0.0129(6) 0.0005(4) 0.0058(4) 0.0002(4)
C2 0.0220(7) 0.0161(6) 0.0143(6) -0.0005(5) 0.0108(5) -0.0017(5)
C3 0.0182(6) 0.0157(6) 0.0117(5) 0.0002(4) 0.0068(5) -0.0031(5)
C4 0.0146(6) 0.0098(5) 0.0137(6) 0.0004(4) 0.0073(5) -0.0015(4)
C5 0.0146(6) 0.0127(5) 0.0190(6) 0.0018(5) 0.0085(5) -0.0009(4)
C6 0.0217(7) 0.0120(5) 0.0253(7) 0.0006(5) 0.0141(6) 0.0011(5)
C7 0.0275(7) 0.0131(6) 0.0223(7) -0.0038(5) 0.0139(6) -0.0038(5)
C8 0.0191(6) 0.0168(6) 0.0169(6) -0.0025(5) 0.0067(5) -0.0061(5)
C9 0.0146(6) 0.0134(5) 0.0134(6) 0.0014(4) 0.0061(5) -0.0020(4)
C10 0.0129(6) 0.0169(6) 0.0290(7) 0.0005(5) 0.0070(5) 0.0004(5)
C11 0.0225(7) 0.0249(7) 0.0298(8) 0.0030(6) 0.0007(6) 0.0025(6)
C12 0.0143(6) 0.0157(6) 0.0191(6) 0.0006(5) 0.0023(5) -0.0006(5)
C13 0.0196(7) 0.0515(10) 0.0253(8) -0.0029(7) 0.0073(6) 0.0135(7)
C14 0.0239(7) 0.0097(5) 0.0164(6) -0.0017(4) 0.0131(5) -0.0004(4)
C15 0.0272(7) 0.0163(6) 0.0178(6) 0.0005(5) 0.0151(6) 0.0045(5)
C16 0.0444(9) 0.0163(6) 0.0274(8) 0.0060(5) 0.0242(7) 0.0098(6)
C17 0.0555(11) 0.0113(6) 0.0339(8) -0.0014(6) 0.0300(8) -0.0016(6)
C18 0.0403(9) 0.0170(6) 0.0274(8) -0.0081(6) 0.0217(7) -0.0116(6)
C19 0.0270(7) 0.0162(6) 0.0184(6) -0.0047(5) 0.0141(6) -0.0052(5)
C20 0.0215(7) 0.0251(7) 0.0195(7) 0.0024(5) 0.0096(6) 0.0068(5)
C21 0.0279(8) 0.0404(9) 0.0295(8) 0.0045(7) 0.0130(7) 0.0166(7)
C22 0.0225(7) 0.0274(7) 0.0187(7) -0.0039(5) 0.0071(6) -0.0074(6)
C23 0.0217(7) 0.0371(9) 0.0283(8) -0.0045(7) 0.0074(6) 0.0017(6)
C24 0.0155(6) 0.0147(5) 0.0117(5) 0.0005(4) 0.0078(5) 0.0014(4)
C25 0.0207(6) 0.0139(6) 0.0164(6) 0.0013(5) 0.0093(5) 0.0022(5)
C26 0.0228(7) 0.0159(6) 0.0210(7) -0.0019(5) 0.0124(6) -0.0044(5)
C27 0.0152(6) 0.0224(6) 0.0200(7) -0.0033(5) 0.0089(5) -0.0045(5)
C28 0.0143(6) 0.0184(6) 0.0163(6) -0.0004(5) 0.0076(5) 0.0015(5)
C29 0.0154(6) 0.0141(5) 0.0121(5) -0.0001(4) 0.0081(5) 0.0009(4)
C30 0.0154(6) 0.0131(5) 0.0125(6) 0.0007(4) 0.0080(5) 0.0008(4)
C31 0.0158(6) 0.0162(6) 0.0169(6) 0.0018(5) 0.0083(5) 0.0022(5)
C32 0.0225(7) 0.0135(6) 0.0237(7) 0.0014(5) 0.0135(6) 0.0036(5)
C33 0.0227(7) 0.0133(6) 0.0257(7) -0.0027(5) 0.0139(6) -0.0017(5)
C34 0.0161(6) 0.0172(6) 0.0195(6) -0.0027(5) 0.0087(5) -0.0016(5)
C35 0.0136(6) 0.0148(5) 0.0144(6) 0.0000(4) 0.0076(5) 0.0005(4)
C36 0.0207(7) 0.0339(8) 0.0177(7) -0.0078(6) 0.0006(6) 0.0100(6)
C37 0.0229(7) 0.0314(7) 0.0197(7) 0.0082(6) 0.0096(6) 0.0114(6)
C38 0.0167(6) 0.0175(6) 0.0193(6) 0.0020(5) 0.0059(5) 0.0053(5)
C39 0.0141(6) 0.0218(6) 0.0197(6) 0.0016(5) 0.0072(5) 0.0042(5)
C40 0.0129(6) 0.0193(6) 0.0299(8) -0.0025(6) 0.0025(6) 0.0017(5)
C41 0.0432(10) 0.0417(10) 0.0337(9) 0.0085(8) 0.0182(8) -0.0022(8)
C42 0.0378(9) 0.0326(8) 0.0430(10) -0.0140(7) 0.0293(8) -0.0135(7)
C43 0.0268(8) 0.0524(11) 0.0292(9) 0.0045(8) 0.0122(7) -0.0012(8)
C44 0.0297(8) 0.0259(8) 0.0421(10) 0.0082(7) 0.0141(7) -0.0008(6)
N1 0.0135(5) 0.0117(5) 0.0120(5) -0.0001(4) 0.0058(4) -0.0010(4)
N2 0.0177(5) 0.0109(5) 0.0134(5) -0.0001(4) 0.0089(4) -0.0008(4)
Ni1 0.01227(8) 0.01344(8) 0.01369(8) 0.00002(6) 0.00508(6) 0.00215(6)
O1 0.0289(6) 0.0326(6) 0.0407(7) 0.0091(5) 0.0159(5) 0.0021(5)

loop_
_atom_type_symbol
_atom_type_description
_atom_type_scat_dispersion_real
_atom_type_scat_dispersion_imag
_atom_type_scat_source
C C 0.0033 0.0016 'International Tables Vol C Tables 4.2.6.8 and 6.1.1.4'
H H 0.0000 0.0000 'International Tables Vol C Tables 4.2.6.8 and 6.1.1.4'
N N 0.0061 0.0033 'International Tables Vol C Tables 4.2.6.8 and 6.1.1.4'
Ni Ni 0.3393 1.1124 'International Tables Vol C Tables 4.2.6.8 and 6.1.1.4'
O O 0.0106 0.0060 'International Tables Vol C Tables 4.2.6.8 and 6.1.1.4'

loop_
_geom_angle_atom_site_label_1
_geom_angle_atom_site_label_2
_geom_angle_atom_site_label_3
_geom_angle
N1 C1 N2 113.16(11)
N1 C1 H1 123.4
N2 C1 H1 123.4
N2 C2 C3 102.10(9)
N2 C2 H2A 111.3
C3 C2 H2A 111.3
N2 C2 H2B 111.3
C3 C2 H2B 111.3
H2A C2 H2B 109.2
N1 C3 C2 102.16(9)
N1 C3 H3A 111.3
C2 C3 H3A 111.3
N1 C3 H3B 111.3
C2 C3 H3B 111.3
H3A C3 H3B 109.2
C5 C4 C9 122.98(11)
C5 C4 N1 118.64(11)
C9 C4 N1 118.37(11)
C6 C5 C4 117.29(12)
C6 C5 C10 119.47(12)
C4 C5 C10 123.24(11)
C7 C6 C5 121.10(12)
C7 C6 H6 119.5
C5 C6 H6 119.5
C6 C7 C8 120.34(12)
C6 C7 H7 119.8
C8 C7 H7 119.8
C7 C8 C9 120.86(12)
C7 C8 H8 119.6
C9 C8 H8 119.6
C8 C9 C4 117.41(12)
C8 C9 C12 120.04(12)
C4 C9 C12 122.53(11)
C5 C10 C11 112.66(11)
C5 C10 H10A 109.1
C11 C10 H10A 109.1
C5 C10 H10B 109.1
C11 C10 H10B 109.1
H10A C10 H10B 107.8
C10 C11 H11A 109.5
C10 C11 H11B 109.5
H11A C11 H11B 109.5
C10 C11 H11C 109.5
H11A C11 H11C 109.5
H11B C11 H11C 109.5
C9 C12 C13 114.58(11)
C9 C12 H12A 108.6
C13 C12 H12A 108.6
C9 C12 H12B 108.6
C13 C12 H12B 108.6
H12A C12 H12B 107.6
C12 C13 H13A 109.5
C12 C13 H13B 109.5
H13A C13 H13B 109.5
C12 C13 H13C 109.5
H13A C13 H13C 109.5
H13B C13 H13C 109.5
C19 C14 C15 123.76(12)
C19 C14 N2 117.82(12)
C15 C14 N2 118.42(12)
C16 C15 C14 116.57(14)
C16 C15 C20 122.27(13)
C14 C15 C20 121.14(12)
C17 C16 C15 121.04(15)
C17 C16 H16 119.5
C15 C16 H16 119.5
C16 C17 C18 121.03(13)
C16 C17 H17 119.5
C18 C17 H17 119.5
C17 C18 C19 120.67(14)
C17 C18 H18 119.7
C19 C18 H18 119.7
C18 C19 C14 116.90(14)
C18 C19 C22 120.22(13)
C14 C19 C22 122.84(12)
C15 C20 C21 115.76(13)
C15 C20 H20A 108.3
C21 C20 H20A 108.3
C15 C20 H20B 108.3
C21 C20 H20B 108.3
H20A C20 H20B 107.4
C20 C21 H21A 109.5
C20 C21 H21B 109.5
H21A C21 H21B 109.5
C20 C21 H21C 109.5
H21A C21 H21C 109.5
H21B C21 H21C 109.5
C19 C22 C23 113.54(12)
C19 C22 H22A 108.9
C23 C22 H22A 108.9
C19 C22 H22B 108.9
C23 C22 H22B 108.9
H22A C22 H22B 107.7
C22 C23 H23A 109.5
C22 C23 H23B 109.5
H23A C23 H23B 109.5
C22 C23 H23C 109.5
H23A C23 H23C 109.5
H23B C23 H23C 109.5
C25 C24 C29 116.26(12)
C25 C24 Ni1 128.63(10)
C29 C24 Ni1 115.08(9)
C26 C25 C24 122.14(12)
C26 C25 H25 118.9
C24 C25 H25 118.9
C25 C26 C27 120.26(12)
C25 C26 H26 119.9
C27 C26 H26 119.9
C26 C27 C28 119.32(12)
C26 C27 H27 120.3
C28 C27 H27 120.3
C29 C28 C27 120.51(12)
C29 C28 H28 119.7
C27 C28 H28 119.7
C28 C29 C24 121.43(12)
C28 C29 C30 126.49(11)
C24 C29 C30 112.01(11)
C31 C30 C35 121.47(12)
C31 C30 C29 126.18(12)
C35 C30 C29 112.26(11)
C32 C31 C30 120.12(12)
C32 C31 H31 119.9
C30 C31 H31 119.9
C31 C32 C33 119.82(12)
C31 C32 H32 120.1
C33 C32 H32 120.1
C32 C33 C34 120.08(12)
C32 C33 H33 120.0
C34 C33 H33 120.0
C33 C34 C35 121.77(12)
C33 C34 H34 119.1
C35 C34 H34 119.1
C34 C35 C30 116.73(11)
C34 C35 Ni1 127.65(10)
C30 C35 Ni1 115.61(9)
C37 C36 C40 108.04(13)
C37 C36 Ni1 71.22(8)
C40 C36 Ni1 69.61(8)
C37 C36 H36 126.0
C40 C36 H36 126.0
Ni1 C36 H36 124.8
C36 C37 C38 107.59(13)
C36 C37 Ni1 70.76(8)
C38 C37 Ni1 69.10(8)
C36 C37 H37 126.2
C38 C37 H37 126.2
Ni1 C37 H37 125.5
C39 C38 C37 108.85(13)
C39 C38 Ni1 72.55(8)
C37 C38 Ni1 71.97(8)
C39 C38 H38 125.6
C37 C38 H38 125.6
Ni1 C38 H38 121.6
C40 C39 C38 106.91(13)
C40 C39 Ni1 69.24(8)
C38 C39 Ni1 68.86(7)
C40 C39 H39 126.5
C38 C39 H39 126.5
Ni1 C39 H39 126.9
C39 C40 C36 108.44(13)
C39 C40 Ni1 72.27(8)
C36 C40 Ni1 71.36(8)
C39 C40 H40 125.8
C36 C40 H40 125.8
Ni1 C40 H40 122.3
O1 C41 C42 105.93(14)
O1 C41 H41A 110.5
C42 C41 H41A 110.5
O1 C41 H41B 110.5
C42 C41 H41B 110.5
H41A C41 H41B 108.7
C41 C42 C43 103.67(13)
C41 C42 H42A 111.0
C43 C42 H42A 111.0
C41 C42 H42B 111.0
C43 C42 H42B 111.0
H42A C42 H42B 109.0
C44 C43 C42 103.18(14)
C44 C43 H43A 111.1
C42 C43 H43A 111.1
C44 C43 H43B 111.1
C42 C43 H43B 111.1
H43A C43 H43B 109.1
O1 C44 C43 107.18(13)
O1 C44 H44A 110.3
C43 C44 H44A 110.3
O1 C44 H44B 110.3
C43 C44 H44B 110.3
H44A C44 H44B 108.5
C1 N1 C4 125.57(10)
C1 N1 C3 110.01(10)
C4 N1 C3 123.85(10)
C1 N2 C14 124.66(10)
C1 N2 C2 109.75(10)
C14 N2 C2 123.71(10)
C35 Ni1 C24 84.92(5)
C35 Ni1 C38 168.58(5)
C24 Ni1 C38 104.59(5)
C35 Ni1 C40 104.51(5)
C24 Ni1 C40 164.14(5)
C38 Ni1 C40 64.82(5)
C35 Ni1 C36 110.18(6)
C24 Ni1 C36 149.22(6)
C38 Ni1 C36 64.61(5)
C40 Ni1 C36 39.02(6)
C35 Ni1 C37 142.03(6)
C24 Ni1 C37 115.31(6)
C38 Ni1 C37 38.93(5)
C40 Ni1 C37 64.67(6)
C36 Ni1 C37 38.01(6)
C35 Ni1 C39 130.32(5)
C24 Ni1 C39 125.97(5)
C38 Ni1 C39 38.59(5)
C40 Ni1 C39 38.49(5)
C36 Ni1 C39 64.63(5)
C37 Ni1 C39 64.64(5)
C44 O1 C41 104.51(13)

loop_
_geom_bond_atom_site_label_1
_geom_bond_atom_site_label_2
_geom_bond_distance
C1 N1 1.3147(15)
C1 N2 1.3183(15)
C1 H1 0.9300
C2 N2 1.4872(15)
C2 C3 1.5356(17)
C2 H2A 0.9700
C2 H2B 0.9700
C3 N1 1.4861(16)
C3 H3A 0.9700
C3 H3B 0.9700
C4 C5 1.3988(17)
C4 C9 1.4013(17)
C4 N1 1.4412(15)
C5 C6 1.3989(18)
C5 C10 1.5061(18)
C6 C7 1.382(2)
C6 H6 0.9300
C7 C8 1.3890(19)
C7 H7 0.9300
C8 C9 1.3967(17)
C8 H8 0.9300
C9 C12 1.5077(18)
C10 C11 1.529(2)
C10 H10A 0.9700
C10 H10B 0.9700
C11 H11A 0.9600
C11 H11B 0.9600
C11 H11C 0.9600
C12 C13 1.517(2)
C12 H12A 0.9700
C12 H12B 0.9700
C13 H13A 0.9600
C13 H13B 0.9600
C13 H13C 0.9600
C14 C19 1.4009(19)
C14 C15 1.4021(19)
C14 N2 1.4438(15)
C15 C16 1.3982(19)
C15 C20 1.514(2)
C16 C17 1.380(2)
C16 H16 0.9300
C17 C18 1.383(2)
C17 H17 0.9300
C18 C19 1.3981(19)
C18 H18 0.9300
C19 C22 1.508(2)
C20 C21 1.524(2)
C20 H20A 0.9700
C20 H20B 0.9700
C21 H21A 0.9600
C21 H21B 0.9600
C21 H21C 0.9600
C22 C23 1.527(2)
C22 H22A 0.9700
C22 H22B 0.9700
C23 H23A 0.9600
C23 H23B 0.9600
C23 H23C 0.9600
C24 C25 1.4084(17)
C24 C29 1.4322(17)
C24 Ni1 1.8853(13)
C25 C26 1.3955(19)
C25 H25 0.9300
C26 C27 1.396(2)
C26 H26 0.9300
C27 C28 1.3961(18)
C27 H27 0.9300
C28 C29 1.3924(18)
C28 H28 0.9300
C29 C30 1.4666(17)
C30 C31 1.3977(17)
C30 C35 1.4210(18)
C31 C32 1.3898(18)
C31 H31 0.9300
C32 C33 1.394(2)
C32 H32 0.9300
C33 C34 1.3965(18)
C33 H33 0.9300
C34 C35 1.4088(18)
C34 H34 0.9300
C35 Ni1 1.8806(12)
C36 C37 1.403(2)
C36 C40 1.429(2)
C36 Ni1 2.1503(15)
C36 H36 0.9300
C37 C38 1.4248(19)
C37 Ni1 2.1562(14)
C37 H37 0.9300
C38 C39 1.4169(19)
C38 Ni1 2.1184(13)
C38 H38 0.9300
C39 C40 1.416(2)
C39 Ni1 2.1668(13)
C39 H39 0.9300
C40 Ni1 2.1272(14)
C40 H40 0.9300
C41 O1 1.425(2)
C41 C42 1.514(3)
C41 H41A 0.9700
C41 H41B 0.9700
C42 C43 1.547(2)
C42 H42A 0.9700
C42 H42B 0.9700
C43 C44 1.516(2)
C43 H43A 0.9700
C43 H43B 0.9700
C44 O1 1.424(2)
C44 H44A 0.9700
C44 H44B 0.9700

loop_
_geom_torsion_atom_site_label_1
_geom_torsion_atom_site_label_2
_geom_torsion_atom_site_label_3
_geom_torsion_atom_site_label_4
_geom_torsion
N2 C2 C3 N1 15.91(12)
C9 C4 C5 C6 0.99(18)
N1 C4 C5 C6 -179.88(11)
C9 C4 C5 C10 -177.87(12)
N1 C4 C5 C10 1.26(18)
C4 C5 C6 C7 0.62(19)
C10 C5 C6 C7 179.52(12)
C5 C6 C7 C8 -1.4(2)
C6 C7 C8 C9 0.7(2)
C7 C8 C9 C4 0.86(19)
C7 C8 C9 C12 -177.63(12)
C5 C4 C9 C8 -1.71(18)
N1 C4 C9 C8 179.15(11)
C5 C4 C9 C12 176.74(12)
N1 C4 C9 C12 -2.39(17)
C6 C5 C10 C11 70.41(16)
C4 C5 C10 C11 -110.75(15)
C8 C9 C12 C13 -104.86(15)
C4 C9 C12 C13 76.72(16)
C19 C14 C15 C16 -1.51(19)
N2 C14 C15 C16 179.27(11)
C19 C14 C15 C20 -179.97(12)
N2 C14 C15 C20 0.82(18)
C14 C15 C16 C17 0.26(19)
C20 C15 C16 C17 178.70(13)
C15 C16 C17 C18 1.0(2)
C16 C17 C18 C19 -1.0(2)
C17 C18 C19 C14 -0.2(2)
C17 C18 C19 C22 -178.02(13)
C15 C14 C19 C18 1.47(19)
N2 C14 C19 C18 -179.32(11)
C15 C14 C19 C22 179.26(12)
N2 C14 C19 C22 -1.52(18)
C16 C15 C20 C21 16.43(19)
C14 C15 C20 C21 -165.20(12)
C18 C19 C22 C23 95.79(16)
C14 C19 C22 C23 -81.94(17)
C29 C24 C25 C26 -0.67(18)
Ni1 C24 C25 C26 -178.49(10)
C24 C25 C26 C27 -1.8(2)
C25 C26 C27 C28 2.24(19)
C26 C27 C28 C29 -0.09(19)
C27 C28 C29 C24 -2.52(19)
C27 C28 C29 C30 174.30(12)
C25 C24 C29 C28 2.84(17)
Ni1 C24 C29 C28 -179.04(9)
C25 C24 C29 C30 -174.40(11)
Ni1 C24 C29 C30 3.73(13)
C28 C29 C30 C31 -2.5(2)
C24 C29 C30 C31 174.59(12)
C28 C29 C30 C35 -179.15(12)
C24 C29 C30 C35 -2.08(14)
C35 C30 C31 C32 -0.56(18)
C29 C30 C31 C32 -176.95(12)
C30 C31 C32 C33 -0.43(19)
C31 C32 C33 C34 0.6(2)
C32 C33 C34 C35 0.2(2)
C33 C34 C35 C30 -1.15(18)
C33 C34 C35 Ni1 177.25(10)
C31 C30 C35 C34 1.32(18)
C29 C30 C35 C34 178.17(11)
C31 C30 C35 Ni1 -177.28(9)
C29 C30 C35 Ni1 -0.42(13)
C40 C36 C37 C38 0.62(16)
Ni1 C36 C37 C38 -59.54(10)
C40 C36 C37 Ni1 60.16(10)
C36 C37 C38 C39 -3.02(16)
Ni1 C37 C38 C39 -63.61(9)
C36 C37 C38 Ni1 60.59(10)
C37 C38 C39 C40 4.22(15)
Ni1 C38 C39 C40 -59.02(9)
C37 C38 C39 Ni1 63.24(9)
C38 C39 C40 C36 -3.82(15)
Ni1 C39 C40 C36 -62.59(10)
C38 C39 C40 Ni1 58.78(9)
C37 C36 C40 C39 2.00(16)
Ni1 C36 C40 C39 63.18(10)
C37 C36 C40 Ni1 -61.17(10)
O1 C41 C42 C43 -26.28(18)
C41 C42 C43 C44 3.79(18)
C42 C43 C44 O1 19.94(19)
N2 C1 N1 C4 176.05(11)
N2 C1 N1 C3 4.45(15)
C5 C4 N1 C1 -93.39(15)
C9 C4 N1 C1 85.78(15)
C5 C4 N1 C3 77.09(15)
C9 C4 N1 C3 -103.74(14)
C2 C3 N1 C1 -13.27(13)
C2 C3 N1 C4 174.96(11)
N1 C1 N2 C14 171.93(11)
N1 C1 N2 C2 7.09(15)
C19 C14 N2 C1 114.07(14)
C15 C14 N2 C1 -66.66(17)
C19 C14 N2 C2 -83.13(15)
C15 C14 N2 C2 96.13(15)
C3 C2 N2 C1 -14.74(14)
C3 C2 N2 C14 -179.75(11)
C34 C35 Ni1 C24 -176.41(12)
C30 C35 Ni1 C24 2.00(9)
C34 C35 Ni1 C38 36.8(3)
C30 C35 Ni1 C38 -144.8(2)
C34 C35 Ni1 C40 16.55(13)
C30 C35 Ni1 C40 -165.04(9)
C34 C35 Ni1 C36 -24.00(13)
C30 C35 Ni1 C36 154.41(9)
C34 C35 Ni1 C37 -50.71(16)
C30 C35 Ni1 C37 127.70(10)
C34 C35 Ni1 C39 49.33(14)
C30 C35 Ni1 C39 -132.26(9)
C25 C24 Ni1 C35 174.63(12)
C29 C24 Ni1 C35 -3.22(9)
C25 C24 Ni1 C38 -11.81(12)
C29 C24 Ni1 C38 170.35(9)
C25 C24 Ni1 C40 -58.0(3)
C29 C24 Ni1 C40 124.2(2)
C25 C24 Ni1 C36 52.79(17)
C29 C24 Ni1 C36 -125.05(11)
C25 C24 Ni1 C37 28.18(13)
C29 C24 Ni1 C37 -149.66(9)
C25 C24 Ni1 C39 -47.81(14)
C29 C24 Ni1 C39 134.35(9)
C39 C38 Ni1 C35 15.4(3)
C37 C38 Ni1 C35 -101.9(3)
C39 C38 Ni1 C24 -130.31(8)
C37 C38 Ni1 C24 112.39(9)
C39 C38 Ni1 C40 37.10(8)
C37 C38 Ni1 C40 -80.19(10)
C39 C38 Ni1 C36 80.46(9)
C37 C38 Ni1 C36 -36.84(9)
C39 C38 Ni1 C37 117.30(12)
C37 C38 Ni1 C39 -117.30(12)
C39 C40 Ni1 C35 138.45(8)
C36 C40 Ni1 C35 -104.28(9)
C39 C40 Ni1 C24 13.3(2)
C36 C40 Ni1 C24 130.6(2)
C39 C40 Ni1 C38 -37.21(8)
C36 C40 Ni1 C38 80.07(9)
C39 C40 Ni1 C36 -117.28(12)
C39 C40 Ni1 C37 -80.44(9)
C36 C40 Ni1 C37 36.83(8)
C36 C40 Ni1 C39 117.28(12)
C37 C36 Ni1 C35 -153.32(8)
C40 C36 Ni1 C35 88.31(9)
C37 C36 Ni1 C24 -37.68(14)
C40 C36 Ni1 C24 -156.05(10)
C37 C36 Ni1 C38 37.71(8)
C40 C36 Ni1 C38 -80.66(9)
C37 C36 Ni1 C40 118.37(12)
C40 C36 Ni1 C37 -118.37(12)
C37 C36 Ni1 C39 80.63(9)
C40 C36 Ni1 C39 -37.75(8)
C36 C37 Ni1 C35 43.24(13)
C38 C37 Ni1 C35 161.65(9)
C36 C37 Ni1 C24 159.76(8)
C38 C37 Ni1 C24 -81.83(9)
C36 C37 Ni1 C38 -118.42(13)
C36 C37 Ni1 C40 -37.80(9)
C38 C37 Ni1 C40 80.61(9)
C38 C37 Ni1 C36 118.42(13)
C36 C37 Ni1 C39 -80.58(9)
C38 C37 Ni1 C39 37.84(8)
C40 C39 Ni1 C35 -57.37(11)
C38 C39 Ni1 C35 -176.06(8)
C40 C39 Ni1 C24 -175.55(8)
C38 C39 Ni1 C24 65.76(10)
C40 C39 Ni1 C38 118.69(12)
C38 C39 Ni1 C40 -118.69(12)
C40 C39 Ni1 C36 38.27(9)
C38 C39 Ni1 C36 -80.42(9)
C40 C39 Ni1 C37 80.52(10)
C38 C39 Ni1 C37 -38.16(8)
C43 C44 O1 C41 -37.40(18)
C42 C41 O1 C44 39.72(18)
